data_7212492
loop_
_publ_author_name
'Odendal, James A.'
'Bruce, Jocelyn C.'
'Koch, Klaus R.'
'Haynes, Delia A.'

_publ_section_title
;
 Packing motifs in organic ammonium carboxylate salts: extension of the
 ring-stacking and ring-laddering concepts
;
_journal_issue 8
_journal_name_full CrystEngComm
_journal_page_first 2398
_journal_paper_doi 10.1039/c000922a
_journal_volume 12
_journal_year 2010
_chemical_formula_moiety 'C7 H10 N + , C2 H3 O2 -'
_chemical_formula_sum 'C9 H13 N O2'
_chemical_formula_weight 167.20
_chemical_name_common 'benzylammonium acetate'
_space_group_IT_number 14
_symmetry_cell_setting monoclinic
_symmetry_space_group_name_Hall '-P 2yn'
_symmetry_space_group_name_H-M 'P 1 21/n 1'
_atom_sites_solution_hydrogens geom
_atom_sites_solution_primary direct
_atom_sites_solution_secondary difmap
_audit_creation_method SHELXL-97
_cell_angle_alpha 90.00
_cell_angle_beta 93.0730(10)
_cell_angle_gamma 90.00
_cell_formula_units_Z 8
_cell_length_a 12.7338(8)
_cell_length_b 7.9987(5)
_cell_length_c 17.5766(11)
_cell_measurement_reflns_used 4604
_cell_measurement_temperature 100(2)
_cell_measurement_theta_max 27.99
_cell_measurement_theta_min 2.799
_cell_volume 1787.67(19)
_computing_cell_refinement 'APEX II, Bruker 2007'
_computing_data_collection 'APEX II, Bruker 2007'
_computing_data_reduction 'APEX II, Bruker 2007'
_computing_structure_refinement 'SHELXL-97 (Sheldrick, 1997)'
_computing_structure_solution 'SHELXS-97 (Sheldrick, 1990)'
_diffrn_ambient_temperature 100(2)
_diffrn_measured_fraction_theta_full 0.997
_diffrn_measured_fraction_theta_max 0.915
_diffrn_measurement_device_type 'Bruker APEX CCD area-detector'
_diffrn_measurement_method \w
_diffrn_radiation_monochromator graphite
_diffrn_radiation_source 'fine-focus sealed tube'
_diffrn_radiation_type MoK\a
_diffrn_radiation_wavelength 0.71073
_diffrn_reflns_av_R_equivalents 0.0237
_diffrn_reflns_av_sigmaI/netI 0.0287
_diffrn_reflns_limit_h_max 16
_diffrn_reflns_limit_h_min -11
_diffrn_reflns_limit_k_max 10
_diffrn_reflns_limit_k_min -10
_diffrn_reflns_limit_l_max 22
_diffrn_reflns_limit_l_min -23
_diffrn_reflns_number 10553
_diffrn_reflns_theta_full 26.00
_diffrn_reflns_theta_max 28.19
_diffrn_reflns_theta_min 1.93
_diffrn_standards_number 0
_exptl_absorpt_coefficient_mu 0.088
_exptl_absorpt_correction_T_max 0.9982
_exptl_absorpt_correction_T_min 0.9887
_exptl_absorpt_correction_type multi-scan
_exptl_absorpt_process_details '(SADABS; Bruker, 2002)'
_exptl_crystal_colour colourless
_exptl_crystal_density_diffrn 1.243
_exptl_crystal_density_method 'not measured'
_exptl_crystal_description block
_exptl_crystal_F_000 720
_exptl_crystal_size_max 0.13
_exptl_crystal_size_mid 0.13
_exptl_crystal_size_min 0.02
_refine_diff_density_max 0.295
_refine_diff_density_min -0.226
_refine_diff_density_rms 0.039
_refine_ls_extinction_method none
_refine_ls_goodness_of_fit_ref 1.075
_refine_ls_hydrogen_treatment mixed
_refine_ls_matrix_type full
_refine_ls_number_parameters 242
_refine_ls_number_reflns 4023
_refine_ls_number_restraints 0
_refine_ls_restrained_S_all 1.075
_refine_ls_R_factor_all 0.0462
_refine_ls_R_factor_gt 0.0363
_refine_ls_shift/su_max 0.000
_refine_ls_shift/su_mean 0.000
_refine_ls_structure_factor_coef Fsqd
_refine_ls_weighting_details 'calc w=1/[\s^2^(Fo^2^)+(0.0545P)^2^+0.1235P] where P=(Fo^2^+2Fc^2^)/3'
_refine_ls_weighting_scheme calc
_refine_ls_wR_factor_gt 0.0966
_refine_ls_wR_factor_ref 0.1025
_reflns_number_gt 3227
_reflns_number_total 4023
_reflns_threshold_expression >2sigma(I)
_cod_data_source_file c000922a.txt
_cod_data_source_block 7
_cod_original_sg_symbol_H-M P2(1)/n
_cod_database_code 7212492

loop_
_symmetry_equiv_pos_as_xyz
'x, y, z'
'-x+1/2, y+1/2, -z+1/2'
'-x, -y, -z'
'x-1/2, -y-1/2, z-1/2'

loop_
_atom_site_label
_atom_site_type_symbol
_atom_site_fract_x
_atom_site_fract_y
_atom_site_fract_z
_atom_site_U_iso_or_equiv
_atom_site_adp_type
_atom_site_occupancy
_atom_site_symmetry_multiplicity
_atom_site_calc_flag
_atom_site_refinement_flags
O1 O 0.58016(6) 0.65701(10) 0.40140(4) 0.02133(19) Uani 1 1 d .
N1 N 0.45573(8) 0.67611(13) 0.56165(6) 0.0196(2) Uani 1 1 d .
C1 C 0.50416(9) 0.75042(14) 0.37815(6) 0.0193(2) Uani 1 1 d .
H1N H 0.4575(10) 0.562(2) 0.5679(7) 0.029(4) Uiso 1 1 d .
H6N H 0.7849(11) 0.7770(19) 0.3195(8) 0.030(4) Uiso 1 1 d .
H5N H 0.7491(10) 0.6197(18) 0.2724(8) 0.030(4) Uiso 1 1 d .
H2N H 0.4409(11) 0.6992(18) 0.5084(9) 0.037(4) Uiso 1 1 d .
H3N H 0.3962(11) 0.7154(19) 0.5899(8) 0.036(4) Uiso 1 1 d .
H4N H 0.7090(12) 0.6486(18) 0.3499(8) 0.037(4) Uiso 1 1 d .
O2 O 0.42249(6) 0.77147(12) 0.41345(4) 0.0304(2) Uani 1 1 d .
N2 N 0.76774(8) 0.65986(13) 0.32071(6) 0.0212(2) Uani 1 1 d .
C2 C 0.51471(9) 0.84185(16) 0.30333(6) 0.0247(3) Uani 1 1 d .
H2A H 0.4466 0.8898 0.2864 0.037 Uiso 1 1 calc R
H2B H 0.5376 0.7632 0.2648 0.037 Uiso 1 1 calc R
H2C H 0.5667 0.9316 0.3104 0.037 Uiso 1 1 calc R
O3 O 0.79492(7) 0.72415(10) 0.14559(4) 0.0248(2) Uani 1 1 d .
C3 C 0.74924(8) 0.58837(14) 0.12993(6) 0.0186(2) Uani 1 1 d .
O4 O 0.70090(7) 0.50573(10) 0.17872(4) 0.0257(2) Uani 1 1 d .
C4 C 0.75355(10) 0.51824(16) 0.04996(6) 0.0261(3) Uani 1 1 d .
H4A H 0.7146 0.4126 0.0465 0.039 Uiso 0.50 1 calc PR
H4B H 0.8270 0.4986 0.0384 0.039 Uiso 0.50 1 calc PR
H4C H 0.7218 0.5983 0.0133 0.039 Uiso 0.50 1 calc PR
H4D H 0.7943 0.5937 0.0190 0.039 Uiso 0.50 1 calc PR
H4E H 0.6820 0.5077 0.0271 0.039 Uiso 0.50 1 calc PR
H4F H 0.7871 0.4080 0.0522 0.039 Uiso 0.50 1 calc PR
C5 C 0.55528(9) 0.75978(15) 0.58707(6) 0.0222(3) Uani 1 1 d .
H5A H 0.5472 0.8817 0.5790 0.027 Uiso 1 1 calc R
H5B H 0.6118 0.7205 0.5549 0.027 Uiso 1 1 calc R
C6 C 0.58868(9) 0.72879(14) 0.66975(6) 0.0208(2) Uani 1 1 d .
C7 C 0.53161(9) 0.63231(15) 0.71861(6) 0.0226(3) Uani 1 1 d .
H7 H 0.4667 0.5838 0.7009 0.027 Uiso 1 1 calc R
C8 C 0.56937(11) 0.60666(16) 0.79347(7) 0.0282(3) Uani 1 1 d .
H8 H 0.5304 0.5398 0.8266 0.034 Uiso 1 1 calc R
C9 C 0.66346(11) 0.67803(17) 0.82001(7) 0.0328(3) Uani 1 1 d .
H9 H 0.6894 0.6592 0.8710 0.039 Uiso 1 1 calc R
C10 C 0.71960(10) 0.77716(18) 0.77177(7) 0.0325(3) Uani 1 1 d .
H10 H 0.7836 0.8278 0.7899 0.039 Uiso 1 1 calc R
C11 C 0.68250(9) 0.80231(16) 0.69726(7) 0.0267(3) Uani 1 1 d .
H11 H 0.7213 0.8703 0.6645 0.032 Uiso 1 1 calc R
C12 C 0.85916(9) 0.56399(15) 0.35539(6) 0.0211(2) Uani 1 1 d .
H12A H 0.9234 0.5932 0.3290 0.025 Uiso 1 1 calc R
H12B H 0.8463 0.4427 0.3486 0.025 Uiso 1 1 calc R
C13 C 0.87569(8) 0.60266(14) 0.43910(6) 0.0193(2) Uani 1 1 d .
C14 C 0.80805(9) 0.53385(15) 0.49061(6) 0.0228(3) Uani 1 1 d .
H14 H 0.7535 0.4603 0.4728 0.027 Uiso 1 1 calc R
C15 C 0.81981(10) 0.57202(16) 0.56752(6) 0.0272(3) Uani 1 1 d .
H15 H 0.7732 0.5252 0.6022 0.033 Uiso 1 1 calc R
C16 C 0.89947(10) 0.67845(17) 0.59377(7) 0.0295(3) Uani 1 1 d .
H16 H 0.9070 0.7057 0.6464 0.035 Uiso 1 1 calc R
C17 C 0.96816(10) 0.74527(16) 0.54347(7) 0.0279(3) Uani 1 1 d .
H17 H 1.0235 0.8169 0.5617 0.034 Uiso 1 1 calc R
C18 C 0.95606(9) 0.70749(15) 0.46632(7) 0.0231(3) Uani 1 1 d .
H18 H 1.0032 0.7538 0.4319 0.028 Uiso 1 1 calc R

loop_
_atom_site_aniso_label
_atom_site_aniso_U_11
_atom_site_aniso_U_22
_atom_site_aniso_U_33
_atom_site_aniso_U_23
_atom_site_aniso_U_13
_atom_site_aniso_U_12
O1 0.0232(4) 0.0207(4) 0.0199(4) 0.0009(3) -0.0006(3) 0.0029(3)
N1 0.0208(5) 0.0208(5) 0.0172(5) 0.0006(4) 0.0011(4) 0.0027(4)
C1 0.0222(6) 0.0196(6) 0.0158(5) -0.0023(4) -0.0022(4) 0.0001(4)
O2 0.0245(5) 0.0470(6) 0.0197(4) 0.0052(4) 0.0026(3) 0.0097(4)
N2 0.0242(5) 0.0240(6) 0.0155(5) -0.0013(4) 0.0011(4) 0.0039(4)
C2 0.0269(6) 0.0269(7) 0.0201(6) 0.0027(5) -0.0005(5) 0.0024(5)
O3 0.0284(5) 0.0237(5) 0.0229(4) -0.0032(3) 0.0055(3) -0.0063(4)
C3 0.0172(5) 0.0207(6) 0.0179(5) 0.0008(4) 0.0006(4) 0.0016(4)
O4 0.0323(5) 0.0249(5) 0.0205(4) -0.0001(3) 0.0076(3) -0.0057(4)
C4 0.0306(7) 0.0280(7) 0.0198(6) -0.0024(5) 0.0030(5) -0.0071(5)
C5 0.0231(6) 0.0234(6) 0.0203(6) 0.0014(4) 0.0023(4) -0.0015(5)
C6 0.0213(6) 0.0204(6) 0.0207(6) -0.0036(4) 0.0019(4) 0.0041(4)
C7 0.0263(6) 0.0206(6) 0.0206(6) -0.0028(4) -0.0002(5) 0.0005(5)
C8 0.0408(7) 0.0239(6) 0.0198(6) -0.0010(5) 0.0015(5) 0.0053(5)
C9 0.0378(7) 0.0393(8) 0.0203(6) -0.0097(5) -0.0073(5) 0.0147(6)
C10 0.0222(6) 0.0442(8) 0.0307(7) -0.0172(6) -0.0030(5) 0.0055(6)
C11 0.0222(6) 0.0308(7) 0.0276(6) -0.0089(5) 0.0048(5) 0.0004(5)
C12 0.0226(6) 0.0216(6) 0.0193(6) -0.0009(4) 0.0029(4) 0.0042(5)
C13 0.0199(6) 0.0200(6) 0.0182(5) 0.0004(4) 0.0015(4) 0.0066(4)
C14 0.0205(6) 0.0243(6) 0.0238(6) 0.0033(5) 0.0027(4) 0.0034(5)
C15 0.0263(6) 0.0343(7) 0.0215(6) 0.0076(5) 0.0064(5) 0.0108(5)
C16 0.0302(7) 0.0409(8) 0.0169(6) -0.0021(5) -0.0025(5) 0.0144(6)
C17 0.0237(6) 0.0318(7) 0.0276(6) -0.0050(5) -0.0054(5) 0.0054(5)
C18 0.0204(6) 0.0246(6) 0.0244(6) 0.0018(5) 0.0027(4) 0.0037(5)

loop_
_atom_type_symbol
_atom_type_description
_atom_type_scat_dispersion_real
_atom_type_scat_dispersion_imag
_atom_type_scat_source
C C 0.0033 0.0016 'International Tables Vol C Tables 4.2.6.8 and 6.1.1.4'
H H 0.0000 0.0000 'International Tables Vol C Tables 4.2.6.8 and 6.1.1.4'
N N 0.0061 0.0033 'International Tables Vol C Tables 4.2.6.8 and 6.1.1.4'
O O 0.0106 0.0060 'International Tables Vol C Tables 4.2.6.8 and 6.1.1.4'

loop_
_geom_angle_atom_site_label_1
_geom_angle_atom_site_label_2
_geom_angle_atom_site_label_3
_geom_angle
O2 C1 O1 123.92(10)
O2 C1 C2 118.68(10)
O1 C1 C2 117.40(10)
O3 C3 O4 122.60(10)
O3 C3 C4 118.92(10)
O4 C3 C4 118.48(10)
N1 C5 C6 114.07(10)
C7 C6 C11 119.14(10)
C7 C6 C5 123.77(10)
C11 C6 C5 117.10(11)
C6 C7 C8 120.07(11)
C9 C8 C7 120.42(12)
C8 C9 C10 119.64(11)
C11 C10 C9 120.07(12)
C10 C11 C6 120.65(12)
N2 C12 C13 110.94(9)
C18 C13 C14 118.94(10)
C18 C13 C12 121.48(10)
C14 C13 C12 119.58(10)
C15 C14 C13 120.51(11)
C16 C15 C14 119.96(11)
C17 C16 C15 120.10(11)
C16 C17 C18 119.90(12)
C13 C18 C17 120.58(11)

loop_
_geom_bond_atom_site_label_1
_geom_bond_atom_site_label_2
_geom_bond_distance
O1 C1 1.2726(13)
N1 C5 1.4812(15)
C1 O2 1.2506(14)
C1 C2 1.5170(15)
N2 C12 1.4963(14)
O3 C3 1.2556(14)
C3 O4 1.2680(13)
C3 C4 1.5171(15)
C5 C6 1.5126(15)
C6 C7 1.3886(16)
C6 C11 1.3945(16)
C7 C8 1.3916(16)
C8 C9 1.3853(19)
C9 C10 1.387(2)
C10 C11 1.3829(18)
C12 C13 1.5072(15)
C13 C18 1.3880(16)
C13 C14 1.3958(15)
C14 C15 1.3861(16)
C15 C16 1.3844(19)
C16 C17 1.3839(18)
C17 C18 1.3899(16)

loop_
_geom_hbond_atom_site_label_D
_geom_hbond_atom_site_label_H
_geom_hbond_atom_site_label_A
_geom_hbond_distance_DH
_geom_hbond_distance_HA
_geom_hbond_distance_DA
_geom_hbond_angle_DHA
_geom_hbond_site_symmetry_A
N1 H2N O2 0.962(15) 1.770(15) 2.7254(13) 171.3(13) .
N1 H1N O1 0.922(15) 1.900(15) 2.7861(13) 160.6(12) 3_666
N1 H3N O3 0.979(15) 1.730(16) 2.7074(13) 175.6(13) 4_576
N2 H4N O1 0.934(16) 1.917(16) 2.8425(13) 170.7(13) .
N2 H5N O4 0.927(14) 1.952(15) 2.8715(13) 171.2(13) .
N2 H6N O4 0.963(15) 1.838(15) 2.7951(14) 172.1(13) 2_655
